data_7100416
loop_
_publ_author_name
'Daniel Mindiola'
'Brad C. Bailey'
'Falguni Basuli'
'Doug Brown'
'Rodney L. Clark'
'John C. Huffman'

_publ_section_title
;
Latent low-coordinate titanium imides supported by a
sterically encumbering beta-diketiminate ligand
;
_journal_name_full 'Chemical Communications'
_journal_paper_doi 10.1039/b500350d
_journal_year 2005
_chemical_formula_moiety 'C66 H73 B F15 N3 Ti, C6 H5 F'
_chemical_formula_sum 'C72 H78 B F16 N3 Ti'
_chemical_formula_weight 1348.08
_space_group_IT_number 2
_space_group_name_Hall '-P 1'
_space_group_name_H-M_alt 'P -1'
_symmetry_cell_setting triclinic
_symmetry_space_group_name_Hall '-P 1'
_symmetry_space_group_name_H-M 'P -1'
_cell_angle_alpha 79.495(3)
_cell_angle_beta 88.114(3)
_cell_angle_gamma 86.204(3)
_cell_formula_units_Z 2
_cell_length_a 13.3722(14)
_cell_length_b 14.0266(14)
_cell_length_c 17.6246(18)
_cell_measurement_temperature 128(2)
_cell_volume 3242.5(6)
_diffrn_ambient_temperature 128(2)
_exptl_crystal_density_diffrn 1.381
_cod_depositor_comments
;
The following automatic conversions were performed:
'_symmetry_cell_setting' value 'Triclinic' changed to 'triclinic'
according to '/home/saulius/struct/CIF-dictionaries/cif_core.dic'
dictionary named 'cif_core.dic' version 2.4.1 from 2010-06-29.

Automatic conversion script
Id: cif_fix_enum 1527 2010-12-29 10:47:43Z saulius 
;
_cod_original_sg_symbol_H-M P-1
_cod_database_code 7100416

loop_
_symmetry_equiv_pos_as_xyz
'x, y, z'
'-x, -y, -z'

loop_
_atom_site_label
_atom_site_type_symbol
_atom_site_fract_x
_atom_site_fract_y
_atom_site_fract_z
_atom_site_U_iso_or_equiv
_atom_site_adp_type
_atom_site_occupancy
_atom_site_symmetry_multiplicity
_atom_site_calc_flag
_atom_site_refinement_flags
_atom_site_disorder_assembly
_atom_site_disorder_group
Ti1 Ti 0.782228(13) 0.160527(13) 0.239771(10) 0.01199(4) Uani 1 1 d . . .
H107 H 0.4355(13) -0.0698(12) 0.2078(11) 0.052(5) Uiso 1 1 d . . .
H143 H 0.8500(12) -0.1207(12) 0.0999(10) 0.043(4) Uiso 1 1 d . . .
H157 H 1.0082(13) 0.1641(12) 0.0601(10) 0.049(5) Uiso 1 1 d . . .
H159 H 0.8425(11) -0.2308(11) 0.2999(9) 0.036(4) Uiso 1 1 d . . .
H160 H 0.9525(15) -0.2314(14) 0.2574(11) 0.067(6) Uiso 1 1 d . . .
H161 H 0.8626(14) -0.1515(13) 0.2256(11) 0.058(5) Uiso 1 1 d . . .
H170 H 0.4416(16) 0.4993(15) 0.2043(12) 0.075(6) Uiso 1 1 d . . .
H122 H 0.4629(11) 0.3692(11) 0.0290(9) 0.035(4) Uiso 1 1 d . . .
H147 H 0.6329(13) 0.0099(12) 0.0091(9) 0.046(5) Uiso 1 1 d . . .
N2 N 0.67575(6) 0.08430(6) 0.29556(5) 0.01323(16) Uani 1 1 d . . .
C3 C 0.59246(7) 0.14804(7) 0.28323(6) 0.01392(18) Uani 1 1 d . . .
C4 C 0.58099(7) 0.20984(8) 0.21271(6) 0.01532(19) Uani 1 1 d . . .
C5 C 0.62609(8) 0.21203(7) 0.13631(6) 0.01506(19) Uani 1 1 d . . .
N6 N 0.72265(6) 0.18764(6) 0.12973(5) 0.01402(16) Uani 1 1 d . . .
C7 C 0.67736(7) -0.00863(7) 0.34724(6) 0.01488(19) Uani 1 1 d . . .
C8 C 0.63402(8) -0.08629(8) 0.32295(7) 0.0184(2) Uani 1 1 d . . .
C9 C 0.63808(9) -0.17654(8) 0.37237(7) 0.0234(2) Uani 1 1 d . . .
C10 C 0.68596(9) -0.19026(8) 0.44217(7) 0.0247(2) Uani 1 1 d . . .
C11 C 0.72914(8) -0.11347(8) 0.46458(7) 0.0211(2) Uani 1 1 d . . .
C12 C 0.72539(7) -0.02118(8) 0.41873(6) 0.01632(19) Uani 1 1 d . . .
C13 C 0.76997(8) 0.06076(8) 0.44988(6) 0.0176(2) Uani 1 1 d . . .
C14 C 0.73824(11) 0.06290(10) 0.53411(7) 0.0287(3) Uani 1 1 d . . .
C15 C 0.88470(9) 0.05536(10) 0.44395(8) 0.0245(2) Uani 1 1 d . . .
C16 C 0.58207(9) -0.07661(9) 0.24610(7) 0.0231(2) Uani 1 1 d . . .
C17 C 0.46836(10) -0.07559(15) 0.25669(11) 0.0420(4) Uani 1 1 d . . .
C18 C 0.61737(11) -0.15743(11) 0.20216(9) 0.0318(3) Uani 1 1 d . . .
C19 C 0.51216(8) 0.16568(8) 0.34654(6) 0.0179(2) Uani 1 1 d . . .
C20 C 0.50405(10) 0.08209(10) 0.41504(8) 0.0268(3) Uani 1 1 d . . .
C21 C 0.40650(9) 0.18662(13) 0.31308(9) 0.0359(3) Uani 1 1 d . . .
C22 C 0.54163(12) 0.25489(10) 0.37768(9) 0.0330(3) Uani 1 1 d . . .
C23 C 0.54804(8) 0.24350(9) 0.07136(6) 0.0216(2) Uani 1 1 d . . .
C24 C 0.50492(12) 0.34805(11) 0.07420(8) 0.0328(3) Uani 1 1 d . . .
C25 C 0.46324(10) 0.17268(12) 0.09022(9) 0.0338(3) Uani 1 1 d . . .
C26 C 0.58301(10) 0.23949(10) -0.01185(7) 0.0267(3) Uani 1 1 d . . .
C27 C 0.77714(8) 0.19541(8) 0.05597(6) 0.01577(19) Uani 1 1 d . . .
C28 C 0.80040(8) 0.11118(8) 0.02492(6) 0.0184(2) Uani 1 1 d . . .
C29 C 0.85077(9) 0.12026(9) -0.04641(7) 0.0222(2) Uani 1 1 d . . .
C30 C 0.87918(9) 0.20898(10) -0.08529(7) 0.0257(2) Uani 1 1 d . . .
C31 C 0.85863(10) 0.29049(9) -0.05280(7) 0.0254(2) Uani 1 1 d . . .
C32 C 0.80764(8) 0.28625(8) 0.01812(6) 0.0197(2) Uani 1 1 d . . .
C33 C 0.78899(10) 0.38134(8) 0.04791(7) 0.0240(2) Uani 1 1 d . . .
C34 C 0.73697(13) 0.46130(10) -0.01194(8) 0.0340(3) Uani 1 1 d . . .
C35 C 0.88808(11) 0.41694(10) 0.06951(8) 0.0301(3) Uani 1 1 d . . .
C36 C 0.77270(10) 0.01065(8) 0.06347(7) 0.0240(2) Uani 1 1 d . . .
C37 C 0.86775(12) -0.05605(10) 0.07728(9) 0.0338(3) Uani 1 1 d . . .
C38 C 0.69922(11) -0.03045(10) 0.01462(9) 0.0321(3) Uani 1 1 d . . .
N39 N 0.89225(6) 0.08989(7) 0.23975(5) 0.01596(17) Uani 1 1 d . . .
C40 C 0.98908(7) 0.04409(8) 0.24058(6) 0.0180(2) Uani 1 1 d . . .
C41 C 1.00890(8) -0.05418(8) 0.27751(7) 0.0211(2) Uani 1 1 d . . .
C42 C 1.10700(9) -0.09494(10) 0.27509(9) 0.0304(3) Uani 1 1 d . . .
C43 C 1.18439(9) -0.04238(11) 0.23922(9) 0.0366(3) Uani 1 1 d . . .
C44 C 1.16549(9) 0.05282(11) 0.20468(9) 0.0316(3) Uani 1 1 d . . .
C45 C 1.06929(8) 0.09797(9) 0.20394(7) 0.0221(2) Uani 1 1 d . . .
C46 C 1.05395(9) 0.20118(9) 0.16080(7) 0.0238(2) Uani 1 1 d . . .
C47 C 1.13074(11) 0.26861(12) 0.18042(9) 0.0344(3) Uani 1 1 d . . .
C48 C 1.05701(11) 0.20215(13) 0.07390(8) 0.0341(3) Uani 1 1 d . . .
C49 C 0.92976(8) -0.11809(9) 0.31998(7) 0.0215(2) Uani 1 1 d . . .
C50 C 0.89482(13) -0.18862(13) 0.27160(9) 0.0391(3) Uani 1 1 d . . .
C51 C 0.96668(11) -0.17695(11) 0.39711(8) 0.0328(3) Uani 1 1 d . . .
C52 C 0.79878(8) 0.31009(8) 0.28613(6) 0.01524(19) Uani 1 1 d . . .
B53 B 0.82058(8) 0.41232(8) 0.31822(7) 0.0148(2) Uani 1 1 d . . .
C54 C 0.93486(8) 0.40892(8) 0.35120(6) 0.01614(19) Uani 1 1 d . . .
C55 C 1.00593(8) 0.33132(8) 0.35742(6) 0.0183(2) Uani 1 1 d . . .
C56 C 1.09954(8) 0.33119(9) 0.38940(7) 0.0232(2) Uani 1 1 d . . .
C57 C 1.12566(9) 0.41054(10) 0.41700(7) 0.0264(3) Uani 1 1 d . . .
C58 C 1.05841(9) 0.48991(9) 0.41310(7) 0.0233(2) Uani 1 1 d . . .
C59 C 0.96563(8) 0.48698(8) 0.38153(6) 0.0192(2) Uani 1 1 d . . .
F60 F 0.98767(5) 0.24873(5) 0.33219(4) 0.02408(14) Uani 1 1 d . . .
F61 F 1.16505(5) 0.25354(6) 0.39150(5) 0.03487(18) Uani 1 1 d . . .
F62 F 1.21687(6) 0.41194(6) 0.44624(5) 0.0406(2) Uani 1 1 d . . .
F63 F 1.08364(6) 0.56953(6) 0.43871(5) 0.03283(17) Uani 1 1 d . . .
F64 F 0.90302(5) 0.56688(5) 0.37959(4) 0.02424(14) Uani 1 1 d . . .
C65 C 0.74660(8) 0.42539(8) 0.39314(6) 0.01640(19) Uani 1 1 d . . .
C66 C 0.75121(8) 0.35381(8) 0.45924(6) 0.0192(2) Uani 1 1 d . . .
C67 C 0.69929(9) 0.35878(9) 0.52770(7) 0.0245(2) Uani 1 1 d . . .
C68 C 0.63928(9) 0.44061(10) 0.53323(7) 0.0255(2) Uani 1 1 d . . .
C69 C 0.63230(8) 0.51471(9) 0.47062(7) 0.0223(2) Uani 1 1 d . . .
C70 C 0.68493(8) 0.50626(8) 0.40290(6) 0.0188(2) Uani 1 1 d . . .
F71 F 0.81290(5) 0.27304(5) 0.45883(4) 0.02495(15) Uani 1 1 d . . .
F72 F 0.70939(7) 0.28582(6) 0.58841(4) 0.0386(2) Uani 1 1 d . . .
F73 F 0.59043(6) 0.44939(6) 0.59954(4) 0.03679(19) Uani 1 1 d . . .
F74 F 0.57754(5) 0.59713(5) 0.47668(4) 0.03072(17) Uani 1 1 d . . .
F75 F 0.67513(5) 0.58533(5) 0.34618(4) 0.02612(15) Uani 1 1 d . . .
C76 C 0.79863(7) 0.50122(7) 0.24419(6) 0.01531(19) Uani 1 1 d . . .
C77 C 0.70398(8) 0.51560(8) 0.21166(6) 0.0184(2) Uani 1 1 d . . .
C78 C 0.67720(8) 0.58705(8) 0.14977(7) 0.0217(2) Uani 1 1 d . . .
C79 C 0.74695(9) 0.65032(8) 0.11599(6) 0.0218(2) Uani 1 1 d . . .
C80 C 0.84182(9) 0.63990(8) 0.14481(6) 0.0199(2) Uani 1 1 d . . .
C81 C 0.86558(8) 0.56628(8) 0.20648(6) 0.01676(19) Uani 1 1 d . . .
F82 F 0.62983(5) 0.45771(5) 0.24254(4) 0.02438(15) Uani 1 1 d . . .
F83 F 0.58410(5) 0.59478(6) 0.12136(4) 0.03252(17) Uani 1 1 d . . .
F84 F 0.72281(6) 0.71862(5) 0.05428(4) 0.03173(17) Uani 1 1 d . . .
F85 F 0.91246(5) 0.69795(5) 0.11078(4) 0.02779(16) Uani 1 1 d . . .
F86 F 0.96283(5) 0.55992(5) 0.22639(4) 0.02260(14) Uani 1 1 d . . .
F87 F 0.30641(12) 0.39547(11) 0.21072(11) 0.0526(7) Uani 0.576(3) 1 d P . .
C88 C 0.29387(11) 0.47951(13) 0.22333(9) 0.0416(4) Uani 1 1 d . . .
C89 C 0.20157(10) 0.52047(11) 0.24016(8) 0.0331(3) Uani 1 1 d . . .
C90 C 0.19439(11) 0.61619(11) 0.24914(8) 0.0368(3) Uani 1 1 d . . .
C91 C 0.27824(12) 0.66991(13) 0.24098(9) 0.0424(4) Uani 1 1 d . . .
C92 C 0.36982(12) 0.62741(15) 0.22360(10) 0.0489(4) Uani 1 1 d . . .
C93 C 0.37886(11) 0.53182(15) 0.21513(10) 0.0495(4) Uani 1 1 d . . .
F94 F 0.2868(4) 0.7473(3) 0.2407(3) 0.066(2) Uani 0.216(4) 1 d P . .
H94 H 0.5240(9) 0.2558(9) 0.2117(7) 0.015(3) Uiso 1 1 d . . .
F95 F 0.4460(2) 0.6674(3) 0.2264(2) 0.0654(14) Uani 0.322(4) 1 d P . .
H96 H 0.6088(10) -0.2292(10) 0.3574(8) 0.029(4) Uiso 1 1 d . . .
H97 H 0.6894(12) -0.2499(12) 0.4743(9) 0.041(4) Uiso 1 1 d . . .
H98 H 0.7610(10) -0.1239(10) 0.5144(8) 0.025(3) Uiso 1 1 d . . .
H99 H 0.7464(9) 0.1227(9) 0.4168(7) 0.014(3) Uiso 1 1 d . . .
H100 H 0.6643(13) 0.0663(11) 0.5415(9) 0.042(4) Uiso 1 1 d . . .
H101 H 0.7652(11) 0.1180(11) 0.5512(9) 0.034(4) Uiso 1 1 d . . .
H102 H 0.7679(12) 0.0022(12) 0.5687(10) 0.047(5) Uiso 1 1 d . . .
H103 H 0.9082(11) -0.0046(11) 0.4736(9) 0.035(4) Uiso 1 1 d . . .
H104 H 0.9105(11) 0.1100(11) 0.4620(9) 0.037(4) Uiso 1 1 d . . .
H105 H 0.9110(11) 0.0569(10) 0.3883(9) 0.030(4) Uiso 1 1 d . . .
H106 H 0.5987(10) -0.0164(10) 0.2139(8) 0.025(3) Uiso 1 1 d . . .
H108 H 0.4497(13) -0.1344(13) 0.2893(10) 0.048(5) Uiso 1 1 d . . .
H109 H 0.4448(13) -0.0253(13) 0.2808(10) 0.052(5) Uiso 1 1 d . . .
H110 H 0.5845(11) -0.1499(10) 0.1517(9) 0.032(4) Uiso 1 1 d . . .
H111 H 0.6883(13) -0.1556(12) 0.1926(9) 0.044(5) Uiso 1 1 d . . .
H112 H 0.6033(11) -0.2223(12) 0.2322(9) 0.039(4) Uiso 1 1 d . . .
H113 H 0.4914(11) 0.0205(11) 0.3983(9) 0.034(4) Uiso 1 1 d . . .
H114 H 0.4507(11) 0.1006(10) 0.4478(9) 0.033(4) Uiso 1 1 d . . .
H115 H 0.5638(12) 0.0717(11) 0.4433(9) 0.034(4) Uiso 1 1 d . . .
H116 H 0.3881(14) 0.1327(14) 0.2866(11) 0.060(6) Uiso 1 1 d . . .
H117 H 0.3645(12) 0.1920(12) 0.3543(10) 0.042(4) Uiso 1 1 d . . .
H118 H 0.4015(12) 0.2459(13) 0.2795(10) 0.043(5) Uiso 1 1 d . . .
H119 H 0.5426(12) 0.3122(12) 0.3368(9) 0.039(4) Uiso 1 1 d . . .
H120 H 0.4970(12) 0.2690(11) 0.4179(9) 0.036(4) Uiso 1 1 d . . .
H121 H 0.6068(14) 0.2434(13) 0.4020(10) 0.053(5) Uiso 1 1 d . . .
H123 H 0.4638(12) 0.3521(11) 0.1213(10) 0.041(4) Uiso 1 1 d . . .
H124 H 0.5588(13) 0.3949(12) 0.0705(10) 0.048(5) Uiso 1 1 d . . .
H125 H 0.4288(12) 0.1763(11) 0.1413(10) 0.043(4) Uiso 1 1 d . . .
H126 H 0.4881(13) 0.1037(13) 0.0888(10) 0.046(5) Uiso 1 1 d . . .
H127 H 0.4127(12) 0.1903(12) 0.0512(10) 0.043(4) Uiso 1 1 d . . .
H128 H 0.5226(11) 0.2539(10) -0.0429(8) 0.029(4) Uiso 1 1 d . . .
H129 H 0.6290(11) 0.2878(11) -0.0331(9) 0.034(4) Uiso 1 1 d . . .
H130 H 0.6109(11) 0.1774(11) -0.0178(8) 0.030(4) Uiso 1 1 d . . .
H131 H 0.8649(10) 0.0638(10) -0.0680(8) 0.023(3) Uiso 1 1 d . . .
H132 H 0.9148(10) 0.2146(10) -0.1329(8) 0.025(3) Uiso 1 1 d . . .
H133 H 0.8804(11) 0.3529(11) -0.0809(9) 0.035(4) Uiso 1 1 d . . .
H134 H 0.7454(10) 0.3696(9) 0.0953(8) 0.023(3) Uiso 1 1 d . . .
H135 H 0.7834(12) 0.4829(11) -0.0563(10) 0.042(4) Uiso 1 1 d . . .
H136 H 0.6783(14) 0.4425(13) -0.0306(10) 0.053(5) Uiso 1 1 d . . .
H137 H 0.7194(11) 0.5202(11) 0.0106(9) 0.037(4) Uiso 1 1 d . . .
H138 H 0.8763(11) 0.4807(11) 0.0837(9) 0.037(4) Uiso 1 1 d . . .
H139 H 0.9343(11) 0.4239(11) 0.0257(9) 0.036(4) Uiso 1 1 d . . .
H140 H 0.9213(10) 0.3715(10) 0.1130(8) 0.025(4) Uiso 1 1 d . . .
H141 H 0.7386(10) 0.0151(10) 0.1118(8) 0.027(4) Uiso 1 1 d . . .
H142 H 0.9116(12) -0.0350(12) 0.1145(10) 0.045(5) Uiso 1 1 d . . .
H144 H 0.9047(12) -0.0617(11) 0.0284(10) 0.040(4) Uiso 1 1 d . . .
H145 H 0.6836(12) -0.0951(12) 0.0384(10) 0.044(5) Uiso 1 1 d . . .
H146 H 0.7280(12) -0.0335(11) -0.0375(9) 0.038(4) Uiso 1 1 d . . .
H148 H 1.1194(10) -0.1602(10) 0.3002(8) 0.027(4) Uiso 1 1 d . . .
H149 H 1.2500(13) -0.0714(12) 0.2398(10) 0.048(5) Uiso 1 1 d . . .
H150 H 1.2173(12) 0.0889(11) 0.1805(9) 0.036(4) Uiso 1 1 d . . .
H151 H 0.9846(10) 0.2244(9) 0.1759(8) 0.021(3) Uiso 1 1 d . . .
H152 H 1.1384(11) 0.2596(11) 0.2363(10) 0.037(4) Uiso 1 1 d . . .
H153 H 1.1975(13) 0.2532(12) 0.1583(9) 0.043(4) Uiso 1 1 d . . .
H154 H 1.1138(12) 0.3343(13) 0.1567(10) 0.045(5) Uiso 1 1 d . . .
H155 H 1.1203(12) 0.1759(11) 0.0597(9) 0.039(4) Uiso 1 1 d . . .
H156 H 1.0488(13) 0.2704(13) 0.0459(10) 0.051(5) Uiso 1 1 d . . .
H158 H 0.8745(10) -0.0775(10) 0.3309(8) 0.027(4) Uiso 1 1 d . . .
H162 H 0.9993(14) -0.1311(14) 0.4262(11) 0.060(5) Uiso 1 1 d . . .
H163 H 1.0144(12) -0.2283(12) 0.3905(9) 0.041(4) Uiso 1 1 d . . .
H164 H 0.9106(12) -0.2086(11) 0.4274(9) 0.036(4) Uiso 1 1 d . . .
H165 H 0.8092(9) 0.2525(10) 0.3247(8) 0.020(3) Uiso 1 1 d . . .
H166 H 0.7294(10) 0.3128(9) 0.2700(7) 0.021(3) Uiso 1 1 d . . .
H167 H 0.8428(10) 0.3036(10) 0.2422(8) 0.027(4) Uiso 1 1 d . . .
H168 H 0.1398(12) 0.4815(11) 0.2459(9) 0.041(4) Uiso 1 1 d . . .
H169 H 0.1261(11) 0.6491(11) 0.2641(9) 0.037(4) Uiso 1 1 d . . .

loop_
_atom_site_aniso_label
_atom_site_aniso_U_11
_atom_site_aniso_U_22
_atom_site_aniso_U_33
_atom_site_aniso_U_23
_atom_site_aniso_U_13
_atom_site_aniso_U_12
Ti1 0.01148(8) 0.01262(8) 0.01204(8) -0.00221(6) -0.00056(6) -0.00182(6)
N2 0.0117(4) 0.0128(4) 0.0149(4) -0.0016(3) -0.0010(3) -0.0008(3)
C3 0.0108(4) 0.0140(4) 0.0174(5) -0.0032(4) -0.0005(3) -0.0022(3)
C4 0.0134(4) 0.0155(5) 0.0167(5) -0.0027(4) -0.0016(3) 0.0017(4)
C5 0.0168(4) 0.0131(4) 0.0153(5) -0.0026(4) -0.0031(4) 0.0006(4)
N6 0.0160(4) 0.0131(4) 0.0132(4) -0.0031(3) -0.0004(3) -0.0012(3)
C7 0.0122(4) 0.0132(4) 0.0181(5) -0.0003(4) 0.0021(3) -0.0007(3)
C8 0.0149(4) 0.0164(5) 0.0242(5) -0.0040(4) 0.0013(4) -0.0022(4)
C9 0.0239(5) 0.0149(5) 0.0318(6) -0.0043(5) 0.0035(5) -0.0049(4)
C10 0.0271(6) 0.0146(5) 0.0296(6) 0.0028(5) 0.0043(5) -0.0009(4)
C11 0.0206(5) 0.0201(5) 0.0200(5) 0.0023(4) 0.0011(4) 0.0001(4)
C12 0.0147(4) 0.0155(5) 0.0174(5) 0.0000(4) 0.0015(4) -0.0001(4)
C13 0.0188(5) 0.0177(5) 0.0155(5) -0.0003(4) -0.0015(4) -0.0026(4)
C14 0.0369(7) 0.0310(7) 0.0192(6) -0.0054(5) 0.0054(5) -0.0085(6)
C15 0.0191(5) 0.0290(6) 0.0268(6) -0.0082(5) -0.0050(4) -0.0025(5)
C16 0.0214(5) 0.0207(5) 0.0290(6) -0.0076(5) -0.0040(4) -0.0049(4)
C17 0.0202(6) 0.0615(11) 0.0512(10) -0.0280(9) -0.0062(6) -0.0009(7)
C18 0.0319(7) 0.0332(7) 0.0339(7) -0.0149(6) -0.0003(6) -0.0044(6)
C19 0.0142(4) 0.0196(5) 0.0189(5) -0.0022(4) 0.0039(4) 0.0007(4)
C20 0.0228(6) 0.0270(6) 0.0262(6) 0.0033(5) 0.0106(5) 0.0029(5)
C21 0.0154(5) 0.0557(10) 0.0306(7) 0.0036(7) 0.0044(5) 0.0077(6)
C22 0.0394(8) 0.0289(7) 0.0338(7) -0.0143(6) 0.0194(6) -0.0101(6)
C23 0.0206(5) 0.0262(6) 0.0169(5) -0.0024(4) -0.0072(4) 0.0055(4)
C24 0.0387(7) 0.0342(7) 0.0225(6) -0.0029(5) -0.0080(5) 0.0192(6)
C25 0.0225(6) 0.0507(9) 0.0298(7) -0.0081(6) -0.0103(5) -0.0060(6)
C26 0.0296(6) 0.0320(7) 0.0180(5) -0.0053(5) -0.0090(5) 0.0069(5)
C27 0.0171(5) 0.0179(5) 0.0123(4) -0.0031(4) -0.0009(4) -0.0006(4)
C28 0.0202(5) 0.0201(5) 0.0156(5) -0.0054(4) -0.0020(4) 0.0007(4)
C29 0.0243(5) 0.0251(6) 0.0190(5) -0.0099(5) 0.0006(4) 0.0000(4)
C30 0.0299(6) 0.0336(7) 0.0154(5) -0.0084(5) 0.0049(4) -0.0061(5)
C31 0.0348(6) 0.0251(6) 0.0164(5) -0.0029(4) 0.0047(5) -0.0072(5)
C32 0.0259(5) 0.0194(5) 0.0139(5) -0.0033(4) 0.0012(4) -0.0023(4)
C33 0.0381(7) 0.0170(5) 0.0165(5) -0.0021(4) 0.0043(5) -0.0031(5)
C34 0.0572(9) 0.0200(6) 0.0230(6) -0.0001(5) -0.0019(6) 0.0007(6)
C35 0.0461(8) 0.0220(6) 0.0242(6) -0.0076(5) 0.0059(6) -0.0103(6)
C36 0.0350(6) 0.0173(5) 0.0207(6) -0.0065(4) 0.0024(5) -0.0015(5)
C37 0.0496(8) 0.0224(6) 0.0299(7) -0.0081(5) -0.0108(6) 0.0082(6)
C38 0.0383(7) 0.0228(6) 0.0372(8) -0.0083(6) -0.0010(6) -0.0070(6)
N39 0.0134(4) 0.0193(4) 0.0162(4) -0.0056(3) -0.0009(3) -0.0014(3)
C40 0.0124(4) 0.0242(5) 0.0198(5) -0.0108(4) -0.0017(4) -0.0001(4)
C41 0.0155(5) 0.0245(6) 0.0251(6) -0.0104(5) -0.0030(4) 0.0027(4)
C42 0.0189(5) 0.0291(7) 0.0443(8) -0.0116(6) -0.0032(5) 0.0065(5)
C43 0.0146(5) 0.0412(8) 0.0567(9) -0.0182(7) 0.0002(5) 0.0045(5)
C44 0.0147(5) 0.0381(7) 0.0457(8) -0.0172(6) 0.0043(5) -0.0047(5)
C45 0.0152(5) 0.0284(6) 0.0260(6) -0.0135(5) 0.0015(4) -0.0034(4)
C46 0.0193(5) 0.0301(6) 0.0240(6) -0.0097(5) 0.0061(4) -0.0059(5)
C47 0.0329(7) 0.0365(8) 0.0372(8) -0.0122(6) 0.0062(6) -0.0158(6)
C48 0.0296(7) 0.0482(9) 0.0269(7) -0.0146(6) 0.0039(5) -0.0012(6)
C49 0.0184(5) 0.0235(6) 0.0226(5) -0.0057(4) -0.0015(4) 0.0044(4)
C50 0.0389(8) 0.0512(9) 0.0317(8) -0.0138(7) 0.0031(6) -0.0212(7)
C51 0.0348(7) 0.0310(7) 0.0303(7) -0.0018(6) -0.0077(6) 0.0074(6)
C52 0.0151(4) 0.0152(5) 0.0153(5) -0.0018(4) -0.0007(4) -0.0023(4)
B53 0.0144(5) 0.0148(5) 0.0155(5) -0.0023(4) -0.0006(4) -0.0028(4)
C54 0.0161(4) 0.0174(5) 0.0147(5) -0.0012(4) -0.0008(4) -0.0036(4)
C55 0.0180(5) 0.0177(5) 0.0189(5) -0.0006(4) -0.0035(4) -0.0036(4)
C56 0.0186(5) 0.0241(6) 0.0244(6) 0.0027(5) -0.0071(4) 0.0005(4)
C57 0.0183(5) 0.0368(7) 0.0234(6) 0.0008(5) -0.0097(4) -0.0084(5)
C58 0.0250(5) 0.0273(6) 0.0193(5) -0.0050(4) -0.0030(4) -0.0115(5)
C59 0.0193(5) 0.0199(5) 0.0187(5) -0.0034(4) -0.0004(4) -0.0040(4)
F60 0.0207(3) 0.0174(3) 0.0347(4) -0.0061(3) -0.0067(3) 0.0012(3)
F61 0.0229(4) 0.0324(4) 0.0461(5) 0.0008(4) -0.0135(3) 0.0064(3)
F62 0.0257(4) 0.0485(5) 0.0480(5) -0.0036(4) -0.0224(4) -0.0084(4)
F63 0.0329(4) 0.0374(4) 0.0337(4) -0.0152(3) -0.0061(3) -0.0153(3)
F64 0.0237(3) 0.0205(3) 0.0312(4) -0.0108(3) -0.0004(3) -0.0037(3)
C65 0.0152(4) 0.0177(5) 0.0175(5) -0.0048(4) -0.0003(4) -0.0055(4)
C66 0.0227(5) 0.0185(5) 0.0178(5) -0.0058(4) -0.0004(4) -0.0049(4)
C67 0.0329(6) 0.0260(6) 0.0159(5) -0.0044(4) 0.0021(4) -0.0111(5)
C68 0.0251(6) 0.0360(7) 0.0199(5) -0.0144(5) 0.0072(4) -0.0124(5)
C69 0.0176(5) 0.0259(6) 0.0272(6) -0.0135(5) 0.0030(4) -0.0051(4)
C70 0.0172(5) 0.0200(5) 0.0202(5) -0.0054(4) 0.0008(4) -0.0041(4)
F71 0.0361(4) 0.0193(3) 0.0183(3) -0.0013(3) -0.0003(3) 0.0005(3)
F72 0.0645(6) 0.0339(4) 0.0159(3) -0.0003(3) 0.0073(3) -0.0068(4)
F73 0.0398(4) 0.0513(5) 0.0230(4) -0.0167(4) 0.0120(3) -0.0091(4)
F74 0.0245(4) 0.0337(4) 0.0377(4) -0.0185(3) 0.0066(3) 0.0009(3)
F75 0.0286(4) 0.0204(3) 0.0278(4) -0.0028(3) 0.0040(3) 0.0044(3)
C76 0.0151(4) 0.0143(5) 0.0166(5) -0.0031(4) 0.0001(4) -0.0008(4)
C77 0.0167(5) 0.0177(5) 0.0202(5) -0.0013(4) 0.0001(4) -0.0017(4)
C78 0.0191(5) 0.0222(5) 0.0223(5) -0.0015(4) -0.0039(4) 0.0036(4)
C79 0.0295(6) 0.0158(5) 0.0179(5) 0.0009(4) -0.0010(4) 0.0043(4)
C80 0.0261(5) 0.0140(5) 0.0192(5) -0.0022(4) 0.0042(4) -0.0036(4)
C81 0.0161(5) 0.0161(5) 0.0183(5) -0.0039(4) 0.0004(4) -0.0016(4)
F82 0.0147(3) 0.0273(4) 0.0289(4) 0.0027(3) -0.0027(3) -0.0051(3)
F83 0.0211(3) 0.0409(4) 0.0311(4) 0.0043(3) -0.0095(3) 0.0046(3)
F84 0.0418(4) 0.0239(4) 0.0244(4) 0.0076(3) -0.0040(3) 0.0043(3)
F85 0.0343(4) 0.0213(3) 0.0257(4) 0.0028(3) 0.0063(3) -0.0102(3)
F86 0.0159(3) 0.0255(3) 0.0250(3) 0.0009(3) -0.0004(2) -0.0062(3)
F87 0.0384(9) 0.0309(9) 0.0907(15) -0.0174(8) 0.0043(8) -0.0030(7)
C88 0.0306(7) 0.0553(10) 0.0392(8) -0.0135(7) -0.0042(6) 0.0090(7)
C89 0.0254(6) 0.0409(8) 0.0289(7) 0.0028(6) 0.0023(5) 0.0010(6)
C90 0.0314(7) 0.0409(8) 0.0343(7) -0.0004(6) 0.0039(6) 0.0057(6)
C91 0.0442(9) 0.0480(10) 0.0350(8) -0.0051(7) -0.0026(6) -0.0068(7)
C92 0.0357(8) 0.0775(13) 0.0388(9) -0.0211(9) -0.0024(6) -0.0128(8)
C93 0.0224(7) 0.0832(13) 0.0483(10) -0.0296(9) -0.0024(6) 0.0057(8)
F94 0.084(4) 0.036(3) 0.080(4) -0.017(3) -0.009(3) -0.003(2)
F95 0.0427(19) 0.075(3) 0.090(3) -0.040(2) 0.0193(16) -0.0322(17)

loop_
_geom_bond_atom_site_label_1
_geom_bond_atom_site_label_2
_geom_bond_distance
_geom_bond_site_symmetry_2
_geom_bond_publ_flag
Ti1 N39 1.7186(9) . ?
Ti1 N2 1.9656(9) . ?
Ti1 N6 2.0817(9) . ?
Ti1 C52 2.4116(11) . ?
Ti1 C3 2.6342(10) . ?
Ti1 H165 2.200(13) . ?
Ti1 H167 2.221(13) . ?
N2 C3 1.3784(12) . ?
N2 C7 1.4470(13) . ?
C3 C4 1.3863(14) . ?
C3 C19 1.5639(14) . ?
C4 C5 1.4533(15) . ?
C4 H94 0.964(12) . ?
C5 N6 1.3206(13) . ?
C5 C23 1.5581(14) . ?
N6 C27 1.4591(13) . ?
C7 C8 1.4056(15) . ?
C7 C12 1.4102(15) . ?
C8 C9 1.3986(16) . ?
C8 C16 1.5225(16) . ?
C9 C10 1.3820(18) . ?
C9 H96 0.941(15) . ?
C10 C11 1.3790(18) . ?
C10 H97 0.920(16) . ?
C11 C12 1.3943(15) . ?
C11 H98 0.971(14) . ?
C12 C13 1.5231(16) . ?
C13 C15 1.5321(16) . ?
C13 C14 1.5355(16) . ?
C13 H99 0.992(12) . ?
C14 H100 0.993(16) . ?
C14 H101 0.974(16) . ?
C14 H102 1.018(17) . ?
C15 H103 0.946(15) . ?
C15 H104 0.968(16) . ?
C15 H105 1.028(15) . ?
C16 C17 1.5253(18) . ?
C16 C18 1.5274(18) . ?
C16 H106 0.962(14) . ?
C17 H107 0.968(18) . ?
C17 H108 0.958(18) . ?
C17 H109 0.922(18) . ?
C18 H110 0.990(15) . ?
C18 H111 0.959(17) . ?
C18 H112 0.991(16) . ?
C19 C20 1.5285(16) . ?
C19 C22 1.5337(18) . ?
C19 C21 1.5386(17) . ?
C20 H113 0.989(15) . ?
C20 H114 0.956(15) . ?
C20 H115 0.945(15) . ?
C21 H116 1.006(19) . ?
C21 H117 0.915(17) . ?
C21 H118 0.929(17) . ?
C22 H119 0.977(16) . ?
C22 H120 0.951(16) . ?
C22 H121 0.975(18) . ?
C23 C26 1.5342(17) . ?
C23 C25 1.5450(19) . ?
C23 C24 1.5487(18) . ?
C24 H122 0.979(16) . ?
C24 H123 0.988(16) . ?
C24 H124 0.999(17) . ?
C25 H125 1.006(17) . ?
C25 H126 1.006(17) . ?
C25 H127 0.968(17) . ?
C26 H128 0.980(14) . ?
C26 H129 0.961(16) . ?
C26 H130 0.946(15) . ?
C27 C28 1.4029(15) . ?
C27 C32 1.4056(15) . ?
C28 C29 1.3957(15) . ?
C28 C36 1.5134(16) . ?
C29 C30 1.3772(17) . ?
C29 H131 0.945(14) . ?
C30 C31 1.3775(17) . ?
C30 H132 0.945(14) . ?
C31 C32 1.3975(16) . ?
C31 H133 0.980(15) . ?
C32 C33 1.5230(16) . ?
C33 C35 1.5298(19) . ?
C33 C34 1.5388(18) . ?
C33 H134 0.997(14) . ?
C34 H135 0.998(17) . ?
C34 H136 0.933(18) . ?
C34 H137 0.992(16) . ?
C35 H138 0.974(16) . ?
C35 H139 0.968(16) . ?
C35 H140 0.999(14) . ?
C36 C37 1.5264(19) . ?
C36 C38 1.5332(19) . ?
C36 H141 0.963(14) . ?
C37 H143 0.963(17) . ?
C37 H142 0.990(17) . ?
C37 H144 0.992(16) . ?
C38 H147 1.017(17) . ?
C38 H145 0.960(17) . ?
C38 H146 0.992(16) . ?
N39 C40 1.4061(13) . ?
C40 C45 1.4222(16) . ?
C40 C41 1.4246(16) . ?
C41 C42 1.3984(15) . ?
C41 C49 1.5208(17) . ?
C42 C43 1.379(2) . ?
C42 H148 0.948(14) . ?
C43 C44 1.374(2) . ?
C43 H149 0.942(17) . ?
C44 C45 1.3951(16) . ?
C44 H150 0.930(15) . ?
C45 C46 1.5117(18) . ?
C46 C48 1.5284(18) . ?
C46 C47 1.5296(18) . ?
C46 H151 1.006(13) . ?
C47 H152 0.978(16) . ?
C47 H153 0.989(17) . ?
C47 H154 0.956(17) . ?
C48 H157 0.935(18) . ?
C48 H155 0.945(16) . ?
C48 H156 0.995(18) . ?
C49 C50 1.5228(19) . ?
C49 C51 1.5344(18) . ?
C49 H158 0.939(14) . ?
C50 H159 1.006(16) . ?
C50 H160 1.00(2) . ?
C50 H161 0.976(19) . ?
C51 H162 1.019(19) . ?
C51 H163 0.951(16) . ?
C51 H164 0.988(16) . ?
C52 B53 1.6803(16) . ?
C52 H165 0.962(13) . ?
C52 H166 0.975(13) . ?
C52 H167 0.970(14) . ?
B53 C54 1.6474(15) . ?
B53 C76 1.6514(15) . ?
B53 C65 1.6535(16) . ?
C54 C55 1.3879(15) . ?
C54 C59 1.3934(15) . ?
C55 F60 1.3535(13) . ?
C55 C56 1.3893(15) . ?
C56 F61 1.3477(13) . ?
C56 C57 1.3629(18) . ?
C57 F62 1.3423(13) . ?
C57 C58 1.3770(18) . ?
C58 F63 1.3449(14) . ?
C58 C59 1.3825(16) . ?
C59 F64 1.3498(13) . ?
C65 C70 1.3908(15) . ?
C65 C66 1.3925(15) . ?
C66 F71 1.3575(13) . ?
C66 C67 1.3827(16) . ?
C67 F72 1.3426(14) . ?
C67 C68 1.3728(18) . ?
C68 F73 1.3413(13) . ?
C68 C69 1.3720(18) . ?
C69 F74 1.3460(13) . ?
C69 C70 1.3853(16) . ?
C70 F75 1.3533(13) . ?
C76 C81 1.3870(14) . ?
C76 C77 1.3940(15) . ?
C77 F82 1.3597(12) . ?
C77 C78 1.3792(15) . ?
C78 F83 1.3474(13) . ?
C78 C79 1.3756(17) . ?
C79 F84 1.3443(13) . ?
C79 C80 1.3709(16) . ?
C80 F85 1.3422(13) . ?
C80 C81 1.3851(15) . ?
C81 F86 1.3511(12) . ?
F87 C88 1.238(2) . ?
C88 C89 1.3732(19) . ?
C88 C93 1.383(2) . ?
C89 C90 1.377(2) . ?
C89 H168 1.012(16) . ?
C90 C91 1.381(2) . ?
C90 H169 1.044(15) . ?
C91 F94 1.098(5) . ?
C91 C92 1.376(2) . ?
C92 F95 1.201(3) . ?
C92 C93 1.373(3) . ?
C93 H170 0.96(2) . ?
